data_4122001
loop_
_publ_author_name
'Rose, Bradley D.'
'Sumner, Natalie J.'
'Filatov, Alexander S.'
'Peters, Steven J.'
'Zakharov, Lev N.'
'Petrukhina, Marina A.'
'Haley, Michael M.'

_publ_section_title
;
 Experimental and Computational Studies of the Neutral and Reduced States
 of Indeno[1,2-b]fluorene.
;
_journal_issue 25
_journal_name_full 'Journal of the American Chemical Society'
_journal_page_first 9181
_journal_page_last 9189
_journal_paper_doi 10.1021/ja503870z
_journal_volume 136
_journal_year 2014
_chemical_formula_sum 'C42 H52 Si2'
_chemical_formula_weight 613.02
_chemical_name_systematic
;

 ?

;
_space_group_IT_number 14
_symmetry_cell_setting monoclinic
_symmetry_space_group_name_Hall '-P 2ybc'
_symmetry_space_group_name_H-M 'P 1 21/c 1'
_atom_sites_solution_hydrogens geom
_atom_sites_solution_primary direct
_atom_sites_solution_secondary difmap
_audit_creation_method SHELXLTL
_cell_angle_alpha 90.00
_cell_angle_beta 119.083(4)
_cell_angle_gamma 90.00
_cell_formula_units_Z 2
_cell_length_a 11.393(3)
_cell_length_b 16.693(4)
_cell_length_c 11.163(2)
_cell_measurement_reflns_used 2625
_cell_measurement_temperature 173(2)
_cell_measurement_theta_max 22.89
_cell_measurement_theta_min 2.38
_cell_volume 1855.3(7)
_computing_cell_refinement 'Bruker SAINT'
_computing_data_collection 'Bruker SMART'
_computing_data_reduction 'Bruker SAINT'
_computing_molecular_graphics 'Bruker SHELXTL'
_computing_publication_material 'Bruker SHELXTL'
_computing_structure_refinement 'Bruker SHELXTL'
_computing_structure_solution 'Bruker SHELXTL'
_diffrn_ambient_temperature 173(2)
_diffrn_measured_fraction_theta_full 0.994
_diffrn_measured_fraction_theta_max 0.994
_diffrn_measurement_device_type 'Bruker Apex CCD area detector'
_diffrn_measurement_method 'phi and omega scans'
_diffrn_radiation_monochromator graphite
_diffrn_radiation_source 'fine-focus sealed tube'
_diffrn_radiation_type MoK\a
_diffrn_radiation_wavelength 0.71073
_diffrn_reflns_av_R_equivalents 0.0492
_diffrn_reflns_av_sigmaI/netI 0.0375
_diffrn_reflns_limit_h_max 13
_diffrn_reflns_limit_h_min -13
_diffrn_reflns_limit_k_max 19
_diffrn_reflns_limit_k_min -19
_diffrn_reflns_limit_l_max 13
_diffrn_reflns_limit_l_min -13
_diffrn_reflns_number 17344
_diffrn_reflns_theta_full 24.99
_diffrn_reflns_theta_max 24.99
_diffrn_reflns_theta_min 2.05
_exptl_absorpt_coefficient_mu 0.122
_exptl_absorpt_correction_T_max 0.9963
_exptl_absorpt_correction_T_min 0.9759
_exptl_absorpt_correction_type multi-scan
_exptl_absorpt_process_details SADABS
_exptl_crystal_colour red
_exptl_crystal_density_diffrn 1.097
_exptl_crystal_density_method 'not measured'
_exptl_crystal_description block
_exptl_crystal_F_000 664
_exptl_crystal_size_max 0.20
_exptl_crystal_size_mid 0.06
_exptl_crystal_size_min 0.03
_refine_diff_density_max 0.494
_refine_diff_density_min -0.305
_refine_diff_density_rms 0.067
_refine_ls_extinction_method none
_refine_ls_goodness_of_fit_ref 1.098
_refine_ls_hydrogen_treatment constr
_refine_ls_matrix_type full
_refine_ls_number_parameters 199
_refine_ls_number_reflns 3245
_refine_ls_number_restraints 0
_refine_ls_restrained_S_all 1.098
_refine_ls_R_factor_all 0.0970
_refine_ls_R_factor_gt 0.0824
_refine_ls_shift/su_max 0.000
_refine_ls_shift/su_mean 0.000
_refine_ls_structure_factor_coef Fsqd
_refine_ls_weighting_details 'calc w=1/[\s^2^(Fo^2^)+(0.0478P)^2^+6.3191P] where P=(Fo^2^+2Fc^2^)/3'
_refine_ls_weighting_scheme calc
_refine_ls_wR_factor_gt 0.1955
_refine_ls_wR_factor_ref 0.2037
_reflns_number_gt 2687
_reflns_number_total 3245
_reflns_threshold_expression >2sigma(I)
_cod_data_source_file ja503870z_si_002.cif
_cod_data_source_block mh61
_cod_depositor_comments
;
The following automatic conversions were performed:

'_symmetry_cell_setting' value 'Monoclinic' changed to 'monoclinic'
according to
/usr/data/users/saulius/crontab/automatic-downloads/rss-feeds/ACS/lib/dictionaries/cif_core.dic
dictionary named 'cif_core.dic' version 2.4.2 from 2011-04-26.

Automatic conversion script
Id: cif_fix_values 2281 2013-09-26 08:29:07Z andrius 

 Adding full bibliography for 4122001--4122002.cif.
;
_cod_original_cell_volume 1855.4(7)
_cod_original_sg_symbol_H-M P2(1)/c
_cod_database_code 4122001

loop_
_symmetry_equiv_pos_as_xyz
'x, y, z'
'-x, y+1/2, -z+1/2'
'-x, -y, -z'
'x, -y-1/2, z-1/2'

loop_
_atom_site_label
_atom_site_type_symbol
_atom_site_fract_x
_atom_site_fract_y
_atom_site_fract_z
_atom_site_U_iso_or_equiv
_atom_site_adp_type
_atom_site_occupancy
_atom_site_symmetry_multiplicity
_atom_site_calc_flag
_atom_site_refinement_flags
Si1 Si 0.11511(11) 0.55721(7) 0.32150(11) 0.0269(3) Uani 1 1 d .
C1 C 0.4321(4) 0.5631(2) 0.9017(4) 0.0294(9) Uani 1 1 d .
H1A H 0.3875 0.6040 0.8359 0.035 Uiso 1 1 calc R
C2 C 0.4230(4) 0.4814(2) 0.8614(4) 0.0282(9) Uani 1 1 d .
C3 C 0.3561(4) 0.4463(3) 0.7333(4) 0.0306(9) Uani 1 1 d .
C4 C 0.3820(4) 0.3594(2) 0.7482(4) 0.0305(9) Uani 1 1 d .
C5 C 0.3409(5) 0.2994(3) 0.6513(4) 0.0378(10) Uani 1 1 d .
H5A H 0.2843 0.3108 0.5569 0.045 Uiso 1 1 calc R
C6 C 0.3842(5) 0.2220(3) 0.6953(5) 0.0436(11) Uani 1 1 d .
H6A H 0.3568 0.1799 0.6300 0.052 Uiso 1 1 calc R
C7 C 0.4662(5) 0.2051(3) 0.8317(5) 0.0456(12) Uani 1 1 d .
H7A H 0.4955 0.1517 0.8592 0.055 Uiso 1 1 calc R
C8 C 0.5066(5) 0.2652(3) 0.9299(5) 0.0379(10) Uani 1 1 d .
H8A H 0.5616 0.2531 1.0243 0.045 Uiso 1 1 calc R
C9 C 0.4658(4) 0.3425(2) 0.8884(4) 0.0298(9) Uani 1 1 d .
C10 C 0.4938(4) 0.4195(2) 0.9633(4) 0.0287(9) Uani 1 1 d .
C11 C 0.2759(4) 0.4849(2) 0.6068(4) 0.0312(9) Uani 1 1 d .
C12 C 0.2078(4) 0.5136(3) 0.4946(4) 0.0336(10) Uani 1 1 d .
C13 C 0.0371(5) 0.4717(3) 0.2000(5) 0.0415(11) Uani 1 1 d .
H13A H -0.0149 0.4947 0.1057 0.050 Uiso 1 1 calc R
C14 C -0.0614(6) 0.4274(4) 0.2305(6) 0.0660(17) Uani 1 1 d .
H14A H -0.1012 0.3828 0.1660 0.099 Uiso 1 1 calc R
H14B H -0.1324 0.4642 0.2210 0.099 Uiso 1 1 calc R
H14C H -0.0142 0.4065 0.3244 0.099 Uiso 1 1 calc R
C15 C 0.1396(6) 0.4138(3) 0.1988(6) 0.0616(15) Uani 1 1 d .
H15A H 0.0928 0.3705 0.1334 0.092 Uiso 1 1 calc R
H15B H 0.1940 0.3912 0.2906 0.092 Uiso 1 1 calc R
H15C H 0.1980 0.4424 0.1714 0.092 Uiso 1 1 calc R
C16 C -0.0156(5) 0.6266(3) 0.3195(5) 0.0392(11) Uani 1 1 d .
H16A H -0.0741 0.5932 0.3435 0.047 Uiso 1 1 calc R
C17 C -0.1080(6) 0.6628(4) 0.1787(6) 0.0634(16) Uani 1 1 d .
H17A H -0.1734 0.6982 0.1848 0.095 Uiso 1 1 calc R
H17B H -0.1554 0.6198 0.1130 0.095 Uiso 1 1 calc R
H17C H -0.0544 0.6936 0.1478 0.095 Uiso 1 1 calc R
C18 C 0.0434(6) 0.6912(3) 0.4272(6) 0.0592(15) Uani 1 1 d .
H18A H -0.0288 0.7256 0.4217 0.089 Uiso 1 1 calc R
H18B H 0.1067 0.7235 0.4118 0.089 Uiso 1 1 calc R
H18C H 0.0906 0.6665 0.5182 0.089 Uiso 1 1 calc R
C19 C 0.2488(5) 0.6137(3) 0.2997(5) 0.0489(12) Uani 1 1 d .
H19A H 0.2672 0.6638 0.3551 0.059 Uiso 1 1 calc R
C20 C 0.2037(7) 0.6403(6) 0.1564(8) 0.109(3) Uani 1 1 d .
H20A H 0.2771 0.6688 0.1527 0.164 Uiso 1 1 calc R
H20B H 0.1262 0.6761 0.1262 0.164 Uiso 1 1 calc R
H20C H 0.1782 0.5934 0.0960 0.164 Uiso 1 1 calc R
C21 C 0.3813(5) 0.5702(4) 0.3566(6) 0.0630(15) Uani 1 1 d .
H21A H 0.4449 0.6027 0.3419 0.094 Uiso 1 1 calc R
H21B H 0.3679 0.5186 0.3099 0.094 Uiso 1 1 calc R
H21C H 0.4173 0.5612 0.4551 0.094 Uiso 1 1 calc R

loop_
_atom_site_aniso_label
_atom_site_aniso_U_11
_atom_site_aniso_U_22
_atom_site_aniso_U_33
_atom_site_aniso_U_23
_atom_site_aniso_U_13
_atom_site_aniso_U_12
Si1 0.0296(6) 0.0275(6) 0.0201(5) 0.0031(4) 0.0094(4) 0.0012(5)
C1 0.032(2) 0.032(2) 0.0225(19) 0.0067(17) 0.0115(17) 0.0058(18)
C2 0.026(2) 0.031(2) 0.0224(19) 0.0029(16) 0.0081(16) 0.0015(17)
C3 0.030(2) 0.038(2) 0.0233(19) 0.0032(18) 0.0126(17) 0.0009(18)
C4 0.031(2) 0.032(2) 0.028(2) 0.0018(17) 0.0134(18) 0.0004(18)
C5 0.040(2) 0.042(3) 0.030(2) -0.0038(19) 0.015(2) -0.005(2)
C6 0.052(3) 0.037(3) 0.041(3) -0.008(2) 0.022(2) -0.004(2)
C7 0.056(3) 0.031(2) 0.046(3) 0.001(2) 0.022(2) 0.003(2)
C8 0.042(3) 0.035(2) 0.032(2) 0.0019(19) 0.014(2) 0.002(2)
C9 0.030(2) 0.032(2) 0.027(2) 0.0011(17) 0.0138(18) -0.0008(18)
C10 0.027(2) 0.030(2) 0.028(2) 0.0038(17) 0.0121(18) 0.0021(17)
C11 0.032(2) 0.032(2) 0.026(2) 0.0004(18) 0.0118(18) 0.0027(18)
C12 0.034(2) 0.034(2) 0.026(2) -0.0010(18) 0.0088(19) 0.0020(18)
C13 0.048(3) 0.040(3) 0.030(2) -0.002(2) 0.014(2) -0.004(2)
C14 0.069(4) 0.065(4) 0.073(4) -0.029(3) 0.041(3) -0.030(3)
C15 0.067(4) 0.054(3) 0.065(4) -0.023(3) 0.033(3) -0.005(3)
C16 0.041(3) 0.038(2) 0.039(3) 0.006(2) 0.020(2) 0.004(2)
C17 0.056(3) 0.081(4) 0.052(3) 0.023(3) 0.026(3) 0.035(3)
C18 0.071(4) 0.044(3) 0.064(4) -0.006(3) 0.034(3) 0.009(3)
C19 0.043(3) 0.046(3) 0.056(3) 0.006(2) 0.022(2) -0.004(2)
C20 0.067(4) 0.165(8) 0.104(6) 0.079(6) 0.047(4) 0.006(5)
C21 0.048(3) 0.072(4) 0.072(4) 0.002(3) 0.031(3) -0.002(3)

loop_
_atom_type_symbol
_atom_type_description
_atom_type_scat_dispersion_real
_atom_type_scat_dispersion_imag
_atom_type_scat_source
C C 0.0033 0.0016 'International Tables Vol C Tables 4.2.6.8 and 6.1.1.4'
H H 0.0000 0.0000 'International Tables Vol C Tables 4.2.6.8 and 6.1.1.4'
Si Si 0.0817 0.0704 'International Tables Vol C Tables 4.2.6.8 and 6.1.1.4'

loop_
_geom_angle_atom_site_label_1
_geom_angle_atom_site_label_2
_geom_angle_atom_site_label_3
_geom_angle
_geom_angle_site_symmetry_1
C12 Si1 C13 106.7(2) .
C12 Si1 C16 107.7(2) .
C13 Si1 C16 111.6(2) .
C12 Si1 C19 104.1(2) .
C13 Si1 C19 114.4(2) .
C16 Si1 C19 111.8(2) .
C10 C1 C2 117.9(4) 3_667
C10 C1 H1A 121.0 3_667
C2 C1 H1A 121.0 .
C3 C2 C1 130.7(4) .
C3 C2 C10 109.0(4) .
C1 C2 C10 120.3(3) .
C2 C3 C11 127.2(4) .
C2 C3 C4 108.7(3) .
C11 C3 C4 124.0(4) .
C5 C4 C9 120.9(4) .
C5 C4 C3 130.9(4) .
C9 C4 C3 108.2(3) .
C4 C5 C6 118.3(4) .
C4 C5 H5A 120.9 .
C6 C5 H5A 120.9 .
C7 C6 C5 121.2(4) .
C7 C6 H6A 119.4 .
C5 C6 H6A 119.4 .
C6 C7 C8 120.8(4) .
C6 C7 H7A 119.6 .
C8 C7 H7A 119.6 .
C9 C8 C7 119.0(4) .
C9 C8 H8A 120.5 .
C7 C8 H8A 120.5 .
C8 C9 C4 119.9(4) .
C8 C9 C10 132.9(4) .
C4 C9 C10 107.2(3) .
C1 C10 C2 121.7(4) 3_667
C1 C10 C9 131.5(4) 3_667
C2 C10 C9 106.8(3) .
C12 C11 C3 175.8(5) .
C11 C12 Si1 175.6(4) .
C14 C13 C15 110.4(4) .
C14 C13 Si1 110.6(3) .
C15 C13 Si1 113.3(3) .
C14 C13 H13A 107.4 .
C15 C13 H13A 107.4 .
Si1 C13 H13A 107.4 .
C13 C14 H14A 109.5 .
C13 C14 H14B 109.5 .
H14A C14 H14B 109.5 .
C13 C14 H14C 109.5 .
H14A C14 H14C 109.5 .
H14B C14 H14C 109.5 .
C13 C15 H15A 109.5 .
C13 C15 H15B 109.5 .
H15A C15 H15B 109.5 .
C13 C15 H15C 109.5 .
H15A C15 H15C 109.5 .
H15B C15 H15C 109.5 .
C18 C16 C17 110.8(4) .
C18 C16 Si1 112.8(3) .
C17 C16 Si1 113.7(3) .
C18 C16 H16A 106.3 .
C17 C16 H16A 106.3 .
Si1 C16 H16A 106.3 .
C16 C17 H17A 109.5 .
C16 C17 H17B 109.5 .
H17A C17 H17B 109.5 .
C16 C17 H17C 109.5 .
H17A C17 H17C 109.5 .
H17B C17 H17C 109.5 .
C16 C18 H18A 109.5 .
C16 C18 H18B 109.5 .
H18A C18 H18B 109.5 .
C16 C18 H18C 109.5 .
H18A C18 H18C 109.5 .
H18B C18 H18C 109.5 .
C20 C19 C21 110.3(5) .
C20 C19 Si1 113.9(4) .
C21 C19 Si1 114.0(4) .
C20 C19 H19A 106.0 .
C21 C19 H19A 106.0 .
Si1 C19 H19A 106.0 .
C19 C20 H20A 109.5 .
C19 C20 H20B 109.5 .
H20A C20 H20B 109.5 .
C19 C20 H20C 109.5 .
H20A C20 H20C 109.5 .
H20B C20 H20C 109.5 .
C19 C21 H21A 109.5 .
C19 C21 H21B 109.5 .
H21A C21 H21B 109.5 .
C19 C21 H21C 109.5 .
H21A C21 H21C 109.5 .
H21B C21 H21C 109.5 .

loop_
_geom_bond_atom_site_label_1
_geom_bond_atom_site_label_2
_geom_bond_distance
_geom_bond_site_symmetry_2
Si1 C12 1.843(4) .
Si1 C13 1.870(5) .
Si1 C16 1.878(5) .
Si1 C19 1.905(5) .
C1 C10 1.354(6) 3_667
C1 C2 1.424(6) .
C1 H1A 0.9500 .
C2 C3 1.382(6) .
C2 C10 1.456(5) .
C3 C11 1.411(6) .
C3 C4 1.472(6) .
C4 C5 1.379(6) .
C4 C9 1.410(6) .
C5 C6 1.384(6) .
C5 H5A 0.9500 .
C6 C7 1.374(7) .
C6 H6A 0.9500 .
C7 C8 1.389(6) .
C7 H7A 0.9500 .
C8 C9 1.373(6) .
C8 H8A 0.9500 .
C9 C10 1.481(6) .
C10 C1 1.354(6) 3_667
C11 C12 1.206(6) .
C13 C14 1.515(7) .
C13 C15 1.520(7) .
C13 H13A 1.0000 .
C14 H14A 0.9800 .
C14 H14B 0.9800 .
C14 H14C 0.9800 .
C15 H15A 0.9800 .
C15 H15B 0.9800 .
C15 H15C 0.9800 .
C16 C18 1.508(7) .
C16 C17 1.528(6) .
C16 H16A 1.0000 .
C17 H17A 0.9800 .
C17 H17B 0.9800 .
C17 H17C 0.9800 .
C18 H18A 0.9800 .
C18 H18B 0.9800 .
C18 H18C 0.9800 .
C19 C20 1.490(8) .
C19 C21 1.510(7) .
C19 H19A 1.0000 .
C20 H20A 0.9800 .
C20 H20B 0.9800 .
C20 H20C 0.9800 .
C21 H21A 0.9800 .
C21 H21B 0.9800 .
C21 H21C 0.9800 .

loop_
_geom_torsion_atom_site_label_1
_geom_torsion_atom_site_label_2
_geom_torsion_atom_site_label_3
_geom_torsion_atom_site_label_4
_geom_torsion
_geom_torsion_site_symmetry_1
_geom_torsion_site_symmetry_4
C10 C1 C2 C3 -179.9(4) 3_667 .
C10 C1 C2 C10 -1.0(6) 3_667 .
C1 C2 C3 C11 -0.9(7) . .
C10 C2 C3 C11 -179.8(4) . .
C1 C2 C3 C4 178.7(4) . .
C10 C2 C3 C4 -0.2(5) . .
C2 C3 C4 C5 -178.3(4) . .
C11 C3 C4 C5 1.3(7) . .
C2 C3 C4 C9 0.3(5) . .
C11 C3 C4 C9 179.9(4) . .
C9 C4 C5 C6 -0.1(6) . .
C3 C4 C5 C6 178.3(4) . .
C4 C5 C6 C7 0.0(7) . .
C5 C6 C7 C8 0.8(8) . .
C6 C7 C8 C9 -1.4(7) . .
C7 C8 C9 C4 1.2(7) . .
C7 C8 C9 C10 -177.4(4) . .
C5 C4 C9 C8 -0.4(6) . .
C3 C4 C9 C8 -179.2(4) . .
C5 C4 C9 C10 178.5(4) . .
C3 C4 C9 C10 -0.2(5) . .
C3 C2 C10 C1 -179.8(4) . 3_667
C1 C2 C10 C1 1.1(7) . 3_667
C3 C2 C10 C9 0.1(5) . .
C1 C2 C10 C9 -179.0(4) . .
C8 C9 C10 C1 -1.2(8) . 3_667
C4 C9 C10 C1 -180.0(4) . 3_667
C8 C9 C10 C2 178.9(5) . .
C4 C9 C10 C2 0.1(4) . .
C2 C3 C11 C12 166(6) . .
C4 C3 C11 C12 -13(7) . .
C3 C11 C12 Si1 -69(9) . .
C13 Si1 C12 C11 93(5) . .
C16 Si1 C12 C11 -147(5) . .
C19 Si1 C12 C11 -29(5) . .
C12 Si1 C13 C14 62.1(4) . .
C16 Si1 C13 C14 -55.3(4) . .
C19 Si1 C13 C14 176.6(4) . .
C12 Si1 C13 C15 -62.5(4) . .
C16 Si1 C13 C15 -179.8(4) . .
C19 Si1 C13 C15 52.0(4) . .
C12 Si1 C16 C18 57.0(4) . .
C13 Si1 C16 C18 173.8(3) . .
C19 Si1 C16 C18 -56.7(4) . .
C12 Si1 C16 C17 -175.7(4) . .
C13 Si1 C16 C17 -59.0(4) . .
C19 Si1 C16 C17 70.6(4) . .
C12 Si1 C19 C20 168.0(5) . .
C13 Si1 C19 C20 52.0(6) . .
C16 Si1 C19 C20 -76.1(6) . .
C12 Si1 C19 C21 40.2(5) . .
C13 Si1 C19 C21 -75.8(5) . .
C16 Si1 C19 C21 156.1(4) . .
